data_7217551
loop_
_publ_author_name
'Xue, Jun-Hui'
'Hua, Xiao-Hui'
'Yang, Li-Min'
'Li, Wei-Hong'
'Xu, Yi-Zhuang'
'Zhao, Guo-Zhong'
'Zhang, Gao-Hui'
'Liu, Ke-Xin'
'Chen, Jia-Er'
'Wu, Jin-Guang'

_publ_section_title
;
 The coordination of lanthanide ions with picolinamide. The influence of
 different anions
;
_journal_issue 33
_journal_name_full CrystEngComm
_journal_page_first 7711
_journal_paper_doi 10.1039/C4CE00606B
_journal_volume 16
_journal_year 2014
_chemical_formula_moiety 'C12 H22 N4 Nd O7,3(Cl)'
_chemical_formula_sum 'C12 H22 Cl3 N4 Nd O7'
_chemical_formula_weight 584.93
_chemical_name_systematic
;
?
;
_space_group_IT_number 15
_symmetry_cell_setting monoclinic
_symmetry_space_group_name_Hall '-C 2yc'
_symmetry_space_group_name_H-M 'C 1 2/c 1'
_atom_sites_solution_hydrogens geom
_atom_sites_solution_primary direct
_atom_sites_solution_secondary difmap
_audit_creation_method SHELXL-97
_cell_angle_alpha 90.00
_cell_angle_beta 104.26(3)
_cell_angle_gamma 90.00
_cell_formula_units_Z 8
_cell_length_a 28.770(6)
_cell_length_b 7.7390(15)
_cell_length_c 19.629(4)
_cell_measurement_reflns_used 7253
_cell_measurement_temperature 173(2)
_cell_measurement_theta_max 27.4816
_cell_measurement_theta_min 1.0704
_cell_volume 4235.8(16)
_computing_cell_refinement 'CrystalClear (Rigaku Inc., 2007)'
_computing_data_collection 'CrystalClear (Rigaku Inc., 2007)'
_computing_data_reduction 'CrystalClear (Rigaku Inc., 2007)'
_computing_molecular_graphics
;
Mercury: visualization and analysis of crystal structures, C. F. Macrae,
P. R. Edgington, P. McCabe, E. Pidcock, G. P. Shields, R. Taylor,
M. Towler and J. van de Streek, J. Appl. Cryst., 39, 453-457, 2006.
;
_computing_publication_material 'SHELXS-97 (Sheldrick, 1997)'
_computing_structure_refinement 'SHELXL-97 (Sheldrick, 1997)'
_computing_structure_solution 'SHELXS-97 (Sheldrick, 1990)'
_diffrn_ambient_temperature 173(2)
_diffrn_detector_area_resol_mean 28.5714
_diffrn_measured_fraction_theta_full 0.997
_diffrn_measured_fraction_theta_max 0.997
_diffrn_measurement_device_type 'MM007HF + CCD (Saturn724+)'
_diffrn_measurement_method '\w scans at fixed \c = 45\%'
_diffrn_radiation_monochromator Confocal
_diffrn_radiation_source 'Rotating Anode'
_diffrn_radiation_type MoK\a
_diffrn_radiation_wavelength 0.71073
_diffrn_reflns_av_R_equivalents 0.0353
_diffrn_reflns_av_sigmaI/netI 0.0320
_diffrn_reflns_limit_h_max 26
_diffrn_reflns_limit_h_min -37
_diffrn_reflns_limit_k_max 10
_diffrn_reflns_limit_k_min -9
_diffrn_reflns_limit_l_max 25
_diffrn_reflns_limit_l_min -25
_diffrn_reflns_number 14524
_diffrn_reflns_theta_full 27.47
_diffrn_reflns_theta_max 27.47
_diffrn_reflns_theta_min 2.28
_exptl_absorpt_coefficient_mu 2.869
_exptl_absorpt_correction_T_max 1.0000
_exptl_absorpt_correction_T_min 0.8316
_exptl_absorpt_correction_type multi-scan
_exptl_absorpt_process_details 'CrystalClear (Rigaku Inc., 2008)'
_exptl_crystal_colour purple
_exptl_crystal_density_diffrn 1.834
_exptl_crystal_density_method 'not measured'
_exptl_crystal_description plate
_exptl_crystal_F_000 2312
_exptl_crystal_size_max 0.16
_exptl_crystal_size_mid 0.13
_exptl_crystal_size_min 0.10
_refine_diff_density_max 0.865
_refine_diff_density_min -0.385
_refine_diff_density_rms 0.091
_refine_ls_extinction_method none
_refine_ls_goodness_of_fit_ref 1.135
_refine_ls_hydrogen_treatment mixed
_refine_ls_matrix_type full
_refine_ls_number_parameters 332
_refine_ls_number_reflns 4833
_refine_ls_number_restraints 14
_refine_ls_restrained_S_all 1.134
_refine_ls_R_factor_all 0.0276
_refine_ls_R_factor_gt 0.0262
_refine_ls_shift/su_max 0.001
_refine_ls_shift/su_mean 0.000
_refine_ls_structure_factor_coef Fsqd
_refine_ls_weighting_details 'calc w=1/[\s^2^(Fo^2^)+(0.0224P)^2^+6.5470P] where P=(Fo^2^+2Fc^2^)/3'
_refine_ls_weighting_scheme calc
_refine_ls_wR_factor_gt 0.0598
_refine_ls_wR_factor_ref 0.0607
_reflns_number_gt 4675
_reflns_number_total 4833
_reflns_threshold_expression >2sigma(I)
_cod_duplicate_entry 7216637
_cod_data_source_file c4ce00606b2.cif
_cod_data_source_block mx1252
_cod_original_cell_volume 4235.8(15)
_cod_original_sg_symbol_H-M C2/c
_cod_database_code 7217551

loop_
_symmetry_equiv_pos_as_xyz
'x, y, z'
'-x, y, -z+1/2'
'x+1/2, y+1/2, z'
'-x+1/2, y+1/2, -z+1/2'
'-x, -y, -z'
'x, -y, z-1/2'
'-x+1/2, -y+1/2, -z'
'x+1/2, -y+1/2, z-1/2'

loop_
_atom_site_label
_atom_site_type_symbol
_atom_site_fract_x
_atom_site_fract_y
_atom_site_fract_z
_atom_site_U_iso_or_equiv
_atom_site_adp_type
_atom_site_occupancy
_atom_site_symmetry_multiplicity
_atom_site_calc_flag
_atom_site_refinement_flags
Nd1 Nd 0.108134(5) 0.727539(17) 0.205955(7) 0.01894(5) Uani 1 1 d .
Cl2 Cl 0.06294(2) 0.21195(8) 0.06769(3) 0.02534(14) Uani 1 1 d .
Cl3 Cl 0.06264(3) 0.25268(8) 0.31168(4) 0.02622(14) Uani 1 1 d .
O2 O 0.06257(7) 0.7536(2) 0.08470(10) 0.0247(4) Uani 1 1 d .
O1 O 0.06183(7) 0.6934(2) 0.29168(9) 0.0242(4) Uani 1 1 d .
N3 N 0.14054(8) 0.5622(3) 0.10667(12) 0.0251(5) Uani 1 1 d .
N2 N 0.04428(9) 0.7090(3) 0.39630(13) 0.0272(5) Uani 1 1 d D
N1 N 0.13707(8) 0.8970(3) 0.32674(11) 0.0227(4) Uani 1 1 d .
C5 C 0.17423(10) 1.0060(4) 0.34227(15) 0.0272(6) Uani 1 1 d .
C12 C 0.07609(10) 0.7131(3) 0.03115(14) 0.0230(5) Uani 1 1 d .
N4 N 0.05193(10) 0.7584(4) -0.03209(13) 0.0316(6) Uani 1 1 d D
C7 C 0.12066(9) 0.6067(3) 0.03960(13) 0.0221(5) Uani 1 1 d .
C1 C 0.11440(9) 0.8628(3) 0.37763(13) 0.0205(5) Uani 1 1 d .
C2 C 0.12963(10) 0.9273(4) 0.44530(14) 0.0249(5) Uani 1 1 d .
C10 C 0.19853(11) 0.3945(4) 0.06595(16) 0.0312(6) Uani 1 1 d .
C6 C 0.07128(10) 0.7480(3) 0.35296(14) 0.0201(5) Uani 1 1 d .
C4 C 0.19127(10) 1.0780(4) 0.40833(15) 0.0282(6) Uani 1 1 d .
C8 C 0.13925(10) 0.5549(4) -0.01591(15) 0.0270(6) Uani 1 1 d .
C11 C 0.17822(10) 0.4556(4) 0.11850(16) 0.0291(6) Uani 1 1 d .
C9 C 0.17927(11) 0.4490(4) -0.00240(16) 0.0312(6) Uani 1 1 d .
C3 C 0.16961(10) 1.0349(4) 0.46099(15) 0.0285(6) Uani 1 1 d .
Cl1 Cl 0.24947(2) 0.96178(9) 0.14845(4) 0.02913(15) Uani 1 1 d .
O7 O 0.04592(7) 0.4940(2) 0.17387(10) 0.0231(4) Uani 1 1 d D
O6 O 0.05022(7) 0.9666(3) 0.19347(10) 0.0262(4) Uani 1 1 d D
O4 O 0.19890(7) 0.7306(3) 0.24053(12) 0.0290(4) Uani 1 1 d D
O5 O 0.14315(8) 0.9818(3) 0.15784(13) 0.0363(5) Uani 1 1 d D
O3 O 0.14135(8) 0.4680(3) 0.27461(13) 0.0369(5) Uani 1 1 d D
H11 H 0.1907(10) 0.420(4) 0.1643(14) 0.016(7) Uiso 1 1 d .
H4 H 0.2147(11) 1.162(4) 0.4127(15) 0.023(7) Uiso 1 1 d .
H8 H 0.1244(10) 0.583(4) -0.0605(16) 0.022(7) Uiso 1 1 d .
H2 H 0.1146(11) 0.895(4) 0.4816(16) 0.029(8) Uiso 1 1 d .
H3 H 0.1819(10) 1.081(4) 0.5076(15) 0.023(7) Uiso 1 1 d .
H14B H 0.2165(12) 0.771(4) 0.2165(18) 0.040(10) Uiso 1 1 d D
H24A H 0.0591(14) 0.735(4) -0.0716(13) 0.042(11) Uiso 1 1 d D
H10 H 0.2256(13) 0.311(4) 0.0783(18) 0.037(9) Uiso 1 1 d .
H14A H 0.2168(11) 0.676(4) 0.2734(14) 0.037(9) Uiso 1 1 d D
H9 H 0.1913(13) 0.415(5) -0.043(2) 0.054(11) Uiso 1 1 d .
H22B H 0.0517(14) 0.749(4) 0.4400(11) 0.043(11) Uiso 1 1 d D
H24B H 0.0241(9) 0.809(4) -0.0352(18) 0.040(10) Uiso 1 1 d D
H17A H 0.0422(14) 0.441(4) 0.2077(14) 0.051(12) Uiso 1 1 d D
H17B H 0.0472(13) 0.417(4) 0.1459(16) 0.046(11) Uiso 1 1 d D
H22A H 0.0177(9) 0.650(4) 0.3804(18) 0.047(10) Uiso 1 1 d D
H13A H 0.1676(9) 0.449(5) 0.3021(17) 0.056(12) Uiso 1 1 d D
H5 H 0.1912(11) 1.022(4) 0.3068(16) 0.034(9) Uiso 1 1 d .
H13B H 0.1223(12) 0.405(5) 0.288(2) 0.064(13) Uiso 1 1 d D
H16A H 0.0447(11) 1.027(3) 0.1582(12) 0.024(8) Uiso 1 1 d D
H16B H 0.0523(12) 1.030(4) 0.2276(13) 0.039(10) Uiso 1 1 d D
H15B H 0.1238(10) 1.050(4) 0.1332(16) 0.038(10) Uiso 1 1 d D
H15A H 0.1696(9) 0.998(5) 0.149(2) 0.065(13) Uiso 1 1 d D

loop_
_atom_site_aniso_label
_atom_site_aniso_U_11
_atom_site_aniso_U_22
_atom_site_aniso_U_33
_atom_site_aniso_U_23
_atom_site_aniso_U_13
_atom_site_aniso_U_12
Nd1 0.01716(8) 0.02329(8) 0.01657(8) 0.00127(5) 0.00454(6) 0.00058(5)
Cl2 0.0269(3) 0.0299(3) 0.0201(3) 0.0022(2) 0.0074(3) 0.0056(2)
Cl3 0.0310(4) 0.0288(3) 0.0191(3) 0.0014(2) 0.0068(3) -0.0016(3)
O2 0.0220(10) 0.0342(10) 0.0188(9) 0.0016(7) 0.0069(8) 0.0043(7)
O1 0.0236(9) 0.0322(10) 0.0181(9) -0.0033(8) 0.0077(7) -0.0049(8)
N3 0.0246(11) 0.0267(11) 0.0240(11) -0.0001(9) 0.0060(9) -0.0004(9)
N2 0.0227(12) 0.0397(14) 0.0203(12) -0.0012(10) 0.0074(10) -0.0059(10)
N1 0.0228(11) 0.0251(11) 0.0203(10) 0.0008(9) 0.0058(9) -0.0006(9)
C5 0.0242(13) 0.0294(14) 0.0289(14) 0.0003(11) 0.0084(11) -0.0032(11)
C12 0.0228(13) 0.0264(13) 0.0201(13) 0.0007(10) 0.0055(10) -0.0050(10)
N4 0.0250(13) 0.0533(16) 0.0168(12) 0.0038(10) 0.0057(10) 0.0102(11)
C7 0.0235(13) 0.0229(12) 0.0214(12) -0.0004(10) 0.0081(10) -0.0031(10)
C1 0.0218(12) 0.0193(12) 0.0200(12) 0.0025(9) 0.0041(10) 0.0023(9)
C2 0.0296(14) 0.0258(13) 0.0195(12) 0.0023(10) 0.0062(11) 0.0003(11)
C10 0.0279(15) 0.0263(14) 0.0409(17) -0.0036(12) 0.0117(13) 0.0030(11)
C6 0.0206(13) 0.0228(12) 0.0170(12) 0.0031(9) 0.0048(10) 0.0033(9)
C4 0.0230(13) 0.0268(14) 0.0338(15) -0.0015(11) 0.0049(11) -0.0022(11)
C8 0.0283(14) 0.0287(14) 0.0266(14) -0.0036(12) 0.0116(12) -0.0029(11)
C11 0.0275(14) 0.0287(14) 0.0305(15) 0.0016(12) 0.0062(12) 0.0029(11)
C9 0.0332(15) 0.0305(14) 0.0344(16) -0.0056(12) 0.0168(13) -0.0013(12)
C3 0.0310(15) 0.0270(14) 0.0245(14) -0.0022(11) 0.0014(11) 0.0004(11)
Cl1 0.0209(3) 0.0372(4) 0.0286(3) -0.0030(3) 0.0048(3) -0.0027(3)
O7 0.0275(10) 0.0236(9) 0.0191(9) -0.0004(8) 0.0072(8) -0.0016(8)
O6 0.0300(10) 0.0282(10) 0.0211(10) 0.0004(8) 0.0078(8) 0.0070(8)
O4 0.0192(10) 0.0358(11) 0.0324(12) 0.0093(9) 0.0071(9) 0.0017(8)
O5 0.0220(11) 0.0365(12) 0.0516(14) 0.0206(10) 0.0114(10) 0.0046(9)
O3 0.0196(10) 0.0401(12) 0.0482(13) 0.0202(10) 0.0031(10) -0.0007(9)

loop_
_atom_type_symbol
_atom_type_description
_atom_type_scat_dispersion_real
_atom_type_scat_dispersion_imag
_atom_type_scat_source
C C 0.0033 0.0016 'International Tables Vol C Tables 4.2.6.8 and 6.1.1.4'
H H 0.0000 0.0000 'International Tables Vol C Tables 4.2.6.8 and 6.1.1.4'
N N 0.0061 0.0033 'International Tables Vol C Tables 4.2.6.8 and 6.1.1.4'
O O 0.0106 0.0060 'International Tables Vol C Tables 4.2.6.8 and 6.1.1.4'
Cl Cl 0.1484 0.1585 'International Tables Vol C Tables 4.2.6.8 and 6.1.1.4'
Nd Nd -0.1943 3.0179 'International Tables Vol C Tables 4.2.6.8 and 6.1.1.4'

loop_
_geom_angle_atom_site_label_1
_geom_angle_atom_site_label_2
_geom_angle_atom_site_label_3
_geom_angle
O1 Nd1 O2 115.92(7)
O1 Nd1 O6 70.98(7)
O2 Nd1 O6 69.57(7)
O1 Nd1 O3 74.69(7)
O2 Nd1 O3 130.12(7)
O6 Nd1 O3 145.60(7)
O1 Nd1 O5 134.06(7)
O2 Nd1 O5 74.60(7)
O6 Nd1 O5 72.34(7)
O3 Nd1 O5 134.98(7)
O1 Nd1 O7 67.23(6)
O2 Nd1 O7 68.56(7)
O6 Nd1 O7 95.33(7)
O3 Nd1 O7 73.05(7)
O5 Nd1 O7 143.15(7)
O1 Nd1 O4 121.75(7)
O2 Nd1 O4 122.32(7)
O6 Nd1 O4 130.39(7)
O3 Nd1 O4 68.11(7)
O5 Nd1 O4 66.97(7)
O7 Nd1 O4 134.28(7)
O1 Nd1 N1 62.33(6)
O2 Nd1 N1 143.99(6)
O6 Nd1 N1 76.90(7)
O3 Nd1 N1 85.45(8)
O5 Nd1 N1 83.21(8)
O7 Nd1 N1 128.75(7)
O4 Nd1 N1 71.37(7)
O1 Nd1 N3 143.85(7)
O2 Nd1 N3 61.81(7)
O6 Nd1 N3 129.35(7)
O3 Nd1 N3 81.48(8)
O5 Nd1 N3 81.76(8)
O7 Nd1 N3 80.12(7)
O4 Nd1 N3 71.28(7)
N1 Nd1 N3 142.64(7)
C12 O2 Nd1 126.90(18)
C6 O1 Nd1 127.92(17)
C11 N3 C7 117.3(2)
C11 N3 Nd1 125.47(19)
C7 N3 Nd1 116.68(17)
C5 N1 C1 117.4(2)
C5 N1 Nd1 124.89(18)
C1 N1 Nd1 117.54(16)
N1 C5 C4 123.1(3)
O2 C12 N4 121.8(3)
O2 C12 C7 118.7(2)
N4 C12 C7 119.4(2)
N3 C7 C8 122.8(3)
N3 C7 C12 113.3(2)
C8 C7 C12 123.9(2)
N1 C1 C2 123.0(2)
N1 C1 C6 112.9(2)
C2 C1 C6 124.2(2)
C1 C2 C3 118.5(3)
C9 C10 C11 118.4(3)
O1 C6 N2 121.6(3)
O1 C6 C1 118.6(2)
N2 C6 C1 119.8(2)
C3 C4 C5 119.0(3)
C9 C8 C7 119.0(3)
N3 C11 C10 123.6(3)
C8 C9 C10 118.8(3)
C4 C3 C2 118.9(3)

loop_
_geom_bond_atom_site_label_1
_geom_bond_atom_site_label_2
_geom_bond_distance
Nd1 O1 2.4043(19)
Nd1 O2 2.426(2)
Nd1 O6 2.4614(19)
Nd1 O3 2.475(2)
Nd1 O5 2.500(2)
Nd1 O7 2.5121(19)
Nd1 O4 2.531(2)
Nd1 N1 2.657(2)
Nd1 N3 2.683(2)
O2 C12 1.247(3)
O1 C6 1.240(3)
N3 C11 1.336(4)
N3 C7 1.345(3)
N2 C6 1.321(4)
N1 C5 1.337(3)
N1 C1 1.347(3)
C5 C4 1.385(4)
C12 N4 1.312(4)
C12 C7 1.499(4)
C7 C8 1.386(4)
C1 C2 1.385(4)
C1 C6 1.506(4)
C2 C3 1.392(4)
C10 C9 1.385(4)
C10 C11 1.388(4)
C4 C3 1.373(4)
C8 C9 1.385(4)
